data_4082391
loop_
_publ_author_name
'Komiyama, Yoko'
'Kuwabara, Junpei'
'Kanbara, Takaki'

_publ_section_title
;
 Deprotonation-Induced Structural Changes in SNS-Pincer Ruthenium
 Complexes with Secondary Thioamide Groups
;
_journal_issue 4
_journal_name_full Organometallics
_journal_page_first 885
_journal_paper_doi 10.1021/om400969p
_journal_volume 33
_journal_year 2014
_chemical_formula_moiety 'C56 H43 N3 O P2 Ru S2'
_chemical_formula_sum 'C56 H43 N3 O P2 Ru S2'
_chemical_formula_weight 1001.11
_space_group_IT_number 19
_symmetry_cell_setting orthorhombic
_symmetry_Int_Tables_number 19
_symmetry_space_group_name_Hall 'P 2ac 2ab'
_symmetry_space_group_name_H-M 'P 21 21 21'
_atom_sites_solution_hydrogens geom
_atom_sites_solution_primary direct
_atom_sites_solution_secondary difmap
_cell_angle_alpha 90.0000
_cell_angle_beta 90.0000
_cell_angle_gamma 90.0000
_cell_formula_units_Z 4
_cell_length_a 15.6888(15)
_cell_length_b 17.0438(16)
_cell_length_c 17.3043(17)
_cell_measurement_reflns_used 5340
_cell_measurement_temperature 90
_cell_measurement_theta_max 27.52
_cell_measurement_theta_min 2.37
_cell_volume 4627.1(8)
_computing_cell_refinement Unknown
_computing_data_collection Unknown
_computing_data_reduction Unknown
_computing_molecular_graphics 'CrystalStructure 4.0'
_computing_publication_material 'CrystalStructure 4.0 (Rigaku, 2010)'
_computing_structure_refinement 'SHELXL97 (Sheldrick, 2008)'
_computing_structure_solution 'SIR92 (Altomare, et al., 1994)'
_diffrn_ambient_temperature 90
_diffrn_detector_area_resol_mean 8.333
_diffrn_measured_fraction_theta_full 0.995
_diffrn_measured_fraction_theta_max 0.995
_diffrn_measurement_device_type 'Bruker APEX-II CCD'
_diffrn_measurement_method 'phi and omega scans'
_diffrn_radiation_monochromator 'Bruker Helios multilayer confocal mirror'
_diffrn_radiation_source 'Bruker TXS fine-focus rotating anode'
_diffrn_radiation_type 'Mo K\a'
_diffrn_radiation_wavelength 0.71073
_diffrn_reflns_av_R_equivalents 0.0571
_diffrn_reflns_limit_h_max 18
_diffrn_reflns_limit_h_min -20
_diffrn_reflns_limit_k_max 22
_diffrn_reflns_limit_k_min -21
_diffrn_reflns_limit_l_max 22
_diffrn_reflns_limit_l_min -18
_diffrn_reflns_number 26469
_diffrn_reflns_theta_full 27.48
_diffrn_reflns_theta_max 27.48
_diffrn_standards_number 0
_exptl_absorpt_coefficient_mu 0.543
_exptl_absorpt_correction_T_max 0.7456
_exptl_absorpt_correction_T_min 0.6072
_exptl_absorpt_correction_type empirical
_exptl_absorpt_process_details
; 
SADABS V2008/1 (Bruker AXS) 
;
_exptl_crystal_colour red
_exptl_crystal_density_diffrn 1.437
_exptl_crystal_density_method 'not measured'
_exptl_crystal_description nONE
_exptl_crystal_F_000 2056.00
_exptl_crystal_size_max 0.200
_exptl_crystal_size_mid 0.072
_exptl_crystal_size_min 0.067
_refine_diff_density_max 0.900
_refine_diff_density_min -0.440
_refine_ls_abs_structure_details 'Flack, H. D. (1983), Acta Cryst. A39, 876-881.  4518 Friedel Pairs'
_refine_ls_abs_structure_Flack -0.06(3)
_refine_ls_extinction_method none
_refine_ls_goodness_of_fit_ref 1.022
_refine_ls_hydrogen_treatment constr
_refine_ls_number_parameters 586
_refine_ls_number_reflns 10344
_refine_ls_number_restraints 0
_refine_ls_R_factor_gt 0.0393
_refine_ls_shift/su_max 0.001
_refine_ls_structure_factor_coef Fsqd
_refine_ls_weighting_details 'w = 1/[\s^2^(Fo^2^)+(0.0337P)^2^+0.2395P] where P=(Fo^2^+2Fc^2^)/3'
_refine_ls_weighting_scheme calc
_refine_ls_wR_factor_ref 0.0848
_reflns_number_gt 8539
_reflns_number_total 10344
_reflns_threshold_expression F^2^>2.0\s(F^2^)
_cod_data_source_file om400969p_si_001.cif
_cod_data_source_block kmy124
_cod_database_code 4082391

loop_
_symmetry_equiv_pos_site_id
_symmetry_equiv_pos_as_xyz
1 +X,+Y,+Z
2 1/2+X,1/2-Y,-Z
3 -X,1/2+Y,1/2-Z
4 1/2-X,-Y,1/2+Z

loop_
_atom_site_label
_atom_site_type_symbol
_atom_site_fract_x
_atom_site_fract_y
_atom_site_fract_z
_atom_site_U_iso_or_equiv
_atom_site_adp_type
_atom_site_occupancy
_atom_site_symmetry_multiplicity
_atom_site_calc_flag
_atom_site_refinement_flags
Ru(1) Ru 0.567707(16) 0.061061(13) 0.999042(15) 0.01436(6) Uani 1.0 4 d .
S(1) S 0.53035(6) 0.04634(5) 1.13192(5) 0.01882(19) Uani 1.0 4 d .
S(2) S 0.57163(6) 0.05218(5) 0.86104(4) 0.01910(18) Uani 1.0 4 d .
P(1) P 0.51071(6) 0.19060(5) 0.98838(5) 0.01658(19) Uani 1.0 4 d .
P(2) P 0.62907(5) -0.06638(4) 0.99943(5) 0.01496(16) Uani 1.0 4 d .
O(1) O 0.73725(17) 0.13622(15) 1.03043(13) 0.0237(6) Uani 1.0 4 d .
N(1) N 0.44291(19) 0.01358(16) 0.98228(14) 0.0183(7) Uani 1.0 4 d .
N(2) N 0.3691(2) 0.01625(18) 1.17835(17) 0.0243(8) Uani 1.0 4 d .
N(3) N 0.4437(3) -0.0115(2) 0.77740(17) 0.0321(9) Uani 1.0 4 d .
C(1) C 0.6731(3) 0.1066(2) 1.01774(17) 0.0186(8) Uani 1.0 4 d .
C(2) C 0.3914(3) -0.0002(2) 1.0440(2) 0.0220(9) Uani 1.0 4 d .
C(3) C 0.4237(3) 0.02076(19) 1.12237(19) 0.0196(8) Uani 1.0 4 d .
C(4) C 0.4719(3) 0.0113(3) 0.84393(19) 0.0233(9) Uani 1.0 4 d .
C(5) C 0.3110(3) -0.0319(3) 1.0346(3) 0.0267(10) Uani 1.0 4 d .
C(6) C 0.2817(3) -0.0492(3) 0.9620(3) 0.0324(10) Uani 1.0 4 d .
C(7) C 0.3331(3) -0.0343(3) 0.8993(3) 0.0307(10) Uani 1.0 4 d .
C(8) C 0.4133(3) -0.0034(2) 0.9106(2) 0.0232(9) Uani 1.0 4 d .
C(9) C 0.3951(3) 0.0432(2) 1.2522(2) 0.0231(9) Uani 1.0 4 d .
C(10) C 0.3997(3) 0.1233(3) 1.2670(2) 0.0246(9) Uani 1.0 4 d .
C(11) C 0.4222(3) 0.1499(3) 1.34006(19) 0.0291(9) Uani 1.0 4 d .
C(12) C 0.4408(3) 0.0981(3) 1.3983(3) 0.0346(11) Uani 1.0 4 d .
C(13) C 0.4346(3) 0.0193(3) 1.3846(3) 0.0379(11) Uani 1.0 4 d .
C(14) C 0.4109(3) -0.0096(3) 1.3122(2) 0.0310(10) Uani 1.0 4 d .
C(15) C 0.4959(3) -0.0064(3) 0.7120(2) 0.0325(10) Uani 1.0 4 d .
C(16) C 0.5471(3) -0.0701(3) 0.6916(2) 0.0339(11) Uani 1.0 4 d .
C(17) C 0.5925(3) -0.0704(3) 0.6233(3) 0.0404(12) Uani 1.0 4 d .
C(18) C 0.5868(4) -0.0073(4) 0.5736(3) 0.0497(15) Uani 1.0 4 d .
C(19) C 0.5371(4) 0.0567(4) 0.5936(3) 0.0562(16) Uani 1.0 4 d .
C(20) C 0.4918(3) 0.0575(3) 0.6624(3) 0.0423(12) Uani 1.0 4 d .
C(21) C 0.4164(3) 0.19440(19) 0.92633(18) 0.0188(8) Uani 1.0 4 d .
C(22) C 0.3379(3) 0.1688(2) 0.95390(19) 0.0215(9) Uani 1.0 4 d .
C(23) C 0.2677(3) 0.1654(3) 0.9054(2) 0.0281(10) Uani 1.0 4 d .
C(24) C 0.2762(3) 0.1863(3) 0.8290(3) 0.0366(11) Uani 1.0 4 d .
C(25) C 0.3537(3) 0.2114(3) 0.8007(3) 0.0367(11) Uani 1.0 4 d .
C(26) C 0.4237(3) 0.2154(2) 0.84896(18) 0.0250(9) Uani 1.0 4 d .
C(27) C 0.5831(3) 0.2633(2) 0.94565(17) 0.0182(8) Uani 1.0 4 d .
C(28) C 0.6480(3) 0.2412(2) 0.89489(18) 0.0208(8) Uani 1.0 4 d .
C(29) C 0.6993(3) 0.2972(3) 0.86028(19) 0.0237(9) Uani 1.0 4 d .
C(30) C 0.6875(3) 0.3752(2) 0.87531(19) 0.0213(8) Uani 1.0 4 d .
C(31) C 0.6240(3) 0.3985(3) 0.9271(2) 0.0238(9) Uani 1.0 4 d .
C(32) C 0.5723(3) 0.34289(19) 0.96142(18) 0.0206(8) Uani 1.0 4 d .
C(33) C 0.4788(3) 0.24203(19) 1.07708(18) 0.0172(8) Uani 1.0 4 d .
C(34) C 0.4048(3) 0.2865(2) 1.08339(19) 0.0211(9) Uani 1.0 4 d .
C(35) C 0.3881(3) 0.3288(2) 1.15036(19) 0.0254(9) Uani 1.0 4 d .
C(36) C 0.4454(3) 0.3282(2) 1.2111(2) 0.0240(9) Uani 1.0 4 d .
C(37) C 0.5199(3) 0.2850(2) 1.2050(2) 0.0238(9) Uani 1.0 4 d .
C(38) C 0.5364(3) 0.2422(2) 1.13839(19) 0.0214(8) Uani 1.0 4 d .
C(39) C 0.6858(3) -0.1000(3) 1.08612(18) 0.0173(8) Uani 1.0 4 d .
C(40) C 0.7200(3) -0.0458(2) 1.13810(18) 0.0204(8) Uani 1.0 4 d .
C(41) C 0.7713(3) -0.0710(3) 1.19857(18) 0.0226(9) Uani 1.0 4 d .
C(42) C 0.7875(3) -0.1500(3) 1.20864(19) 0.0232(9) Uani 1.0 4 d .
C(43) C 0.7521(3) -0.2041(3) 1.15907(19) 0.0224(9) Uani 1.0 4 d .
C(44) C 0.7014(3) -0.1791(3) 1.09750(19) 0.0197(9) Uani 1.0 4 d .
C(45) C 0.5476(3) -0.14161(19) 0.9869(2) 0.0207(9) Uani 1.0 4 d .
C(46) C 0.5038(3) -0.1675(3) 1.0520(3) 0.0256(9) Uani 1.0 4 d .
C(47) C 0.4371(3) -0.2197(3) 1.0444(3) 0.0353(11) Uani 1.0 4 d .
C(48) C 0.4124(3) -0.2456(3) 0.9730(3) 0.0417(13) Uani 1.0 4 d .
C(49) C 0.4539(3) -0.2184(3) 0.9076(3) 0.0387(12) Uani 1.0 4 d .
C(50) C 0.5208(3) -0.1660(3) 0.9143(3) 0.0276(10) Uani 1.0 4 d .
C(51) C 0.7091(3) -0.0884(2) 0.92455(18) 0.0161(8) Uani 1.0 4 d .
C(52) C 0.7208(3) -0.1636(3) 0.8959(2) 0.0240(10) Uani 1.0 4 d .
C(53) C 0.7834(3) -0.1790(3) 0.84150(19) 0.0250(10) Uani 1.0 4 d .
C(54) C 0.8370(3) -0.1197(3) 0.8162(2) 0.0283(10) Uani 1.0 4 d .
C(55) C 0.8274(3) -0.0454(3) 0.8457(2) 0.0268(9) Uani 1.0 4 d .
C(56) C 0.7634(3) -0.0293(3) 0.89840(19) 0.0227(9) Uani 1.0 4 d .
H(1) H 0.2761 -0.0417 1.0784 0.0321 Uiso 1.0 4 calc R
H(2) H 0.2266 -0.0713 0.9550 0.0389 Uiso 1.0 4 calc R
H(3) H 0.3134 -0.0452 0.8486 0.0368 Uiso 1.0 4 calc R
H(4) H 0.3875 0.1598 1.2271 0.0295 Uiso 1.0 4 calc R
H(5) H 0.4247 0.2047 1.3498 0.0349 Uiso 1.0 4 calc R
H(6) H 0.4578 0.1168 1.4476 0.0415 Uiso 1.0 4 calc R
H(7) H 0.4466 -0.0165 1.4252 0.0454 Uiso 1.0 4 calc R
H(8) H 0.4057 -0.0645 1.3038 0.0371 Uiso 1.0 4 calc R
H(9) H 0.5506 -0.1140 0.7253 0.0407 Uiso 1.0 4 calc R
H(10) H 0.6278 -0.1138 0.6107 0.0485 Uiso 1.0 4 calc R
H(11) H 0.6167 -0.0079 0.5259 0.0597 Uiso 1.0 4 calc R
H(12) H 0.5342 0.1006 0.5599 0.0674 Uiso 1.0 4 calc R
H(13) H 0.4578 0.1017 0.6755 0.0507 Uiso 1.0 4 calc R
H(14) H 0.3324 0.1535 1.0065 0.0258 Uiso 1.0 4 calc R
H(15) H 0.2140 0.1487 0.9248 0.0338 Uiso 1.0 4 calc R
H(16) H 0.2284 0.1834 0.7955 0.0439 Uiso 1.0 4 calc R
H(17) H 0.3589 0.2260 0.7480 0.0441 Uiso 1.0 4 calc R
H(18) H 0.4770 0.2326 0.8292 0.0300 Uiso 1.0 4 calc R
H(19) H 0.6571 0.1872 0.8840 0.0250 Uiso 1.0 4 calc R
H(20) H 0.7432 0.2813 0.8258 0.0284 Uiso 1.0 4 calc R
H(21) H 0.7222 0.4134 0.8507 0.0256 Uiso 1.0 4 calc R
H(22) H 0.6164 0.4526 0.9387 0.0285 Uiso 1.0 4 calc R
H(23) H 0.5289 0.3591 0.9962 0.0247 Uiso 1.0 4 calc R
H(24) H 0.3655 0.2879 1.0417 0.0253 Uiso 1.0 4 calc R
H(25) H 0.3370 0.3584 1.1544 0.0305 Uiso 1.0 4 calc R
H(26) H 0.4337 0.3572 1.2567 0.0288 Uiso 1.0 4 calc R
H(27) H 0.5597 0.2848 1.2464 0.0286 Uiso 1.0 4 calc R
H(28) H 0.5876 0.2127 1.1346 0.0257 Uiso 1.0 4 calc R
H(29) H 0.7081 0.0085 1.1321 0.0245 Uiso 1.0 4 calc R
H(30) H 0.7954 -0.0338 1.2331 0.0272 Uiso 1.0 4 calc R
H(31) H 0.8230 -0.1671 1.2498 0.0278 Uiso 1.0 4 calc R
H(32) H 0.7621 -0.2585 1.1668 0.0269 Uiso 1.0 4 calc R
H(33) H 0.6774 -0.2167 1.0632 0.0237 Uiso 1.0 4 calc R
H(34) H 0.5199 -0.1492 1.1018 0.0307 Uiso 1.0 4 calc R
H(35) H 0.4080 -0.2377 1.0891 0.0424 Uiso 1.0 4 calc R
H(36) H 0.3669 -0.2822 0.9683 0.0501 Uiso 1.0 4 calc R
H(37) H 0.4364 -0.2359 0.8580 0.0465 Uiso 1.0 4 calc R
H(38) H 0.5483 -0.1467 0.8693 0.0331 Uiso 1.0 4 calc R
H(39) H 0.6854 -0.2050 0.9138 0.0288 Uiso 1.0 4 calc R
H(40) H 0.7896 -0.2306 0.8214 0.0300 Uiso 1.0 4 calc R
H(41) H 0.8799 -0.1303 0.7789 0.0339 Uiso 1.0 4 calc R
H(42) H 0.8649 -0.0047 0.8297 0.0322 Uiso 1.0 4 calc R
H(43) H 0.7563 0.0227 0.9170 0.0272 Uiso 1.0 4 calc R

loop_
_atom_site_aniso_label
_atom_site_aniso_U_11
_atom_site_aniso_U_22
_atom_site_aniso_U_33
_atom_site_aniso_U_12
_atom_site_aniso_U_13
_atom_site_aniso_U_23
Ru(1) 0.01132(13) 0.01621(11) 0.01554(10) 0.00061(11) -0.00011(13) -0.00119(14)
S(1) 0.0166(5) 0.0217(5) 0.0181(4) -0.0008(4) 0.0026(4) -0.0008(4)
S(2) 0.0188(5) 0.0224(5) 0.0161(4) 0.0014(5) -0.0012(4) -0.0015(4)
P(1) 0.0144(5) 0.0184(4) 0.0170(4) 0.0021(4) 0.0009(4) -0.0002(4)
P(2) 0.0121(5) 0.0168(4) 0.0160(4) 0.0001(4) 0.0003(4) -0.0003(5)
O(1) 0.0148(17) 0.0254(14) 0.0309(13) -0.0007(12) -0.0020(11) -0.0009(11)
N(1) 0.0134(18) 0.0171(14) 0.0244(15) 0.0027(13) -0.0017(12) -0.0034(11)
N(2) 0.019(2) 0.0240(18) 0.0294(16) 0.0007(15) 0.0072(14) -0.0028(14)
N(3) 0.026(3) 0.044(2) 0.0260(15) 0.0000(17) -0.0060(15) -0.0061(15)
C(1) 0.020(3) 0.0179(17) 0.0179(17) 0.0051(16) 0.0034(14) 0.0010(13)
C(2) 0.018(3) 0.0160(18) 0.0323(19) 0.0038(17) 0.0017(16) -0.0053(16)
C(3) 0.016(3) 0.0134(17) 0.0296(18) -0.0025(17) 0.0011(17) -0.0029(15)
C(4) 0.018(3) 0.026(2) 0.0258(17) 0.0024(18) -0.0058(16) -0.0047(16)
C(5) 0.015(3) 0.027(3) 0.039(2) -0.0022(18) 0.0028(17) -0.0067(18)
C(6) 0.015(3) 0.033(3) 0.050(3) -0.003(2) -0.0007(18) -0.013(2)
C(7) 0.019(3) 0.038(3) 0.035(2) 0.0013(19) -0.0068(17) -0.0129(19)
C(8) 0.014(3) 0.026(2) 0.0300(19) 0.0039(17) -0.0052(16) -0.0064(17)
C(9) 0.015(3) 0.026(3) 0.0287(18) 0.0026(17) 0.0070(15) 0.0024(16)
C(10) 0.020(3) 0.025(2) 0.0280(18) -0.0000(17) 0.0009(16) 0.0023(16)
C(11) 0.025(3) 0.033(3) 0.0290(18) 0.003(2) 0.0074(17) -0.0060(17)
C(12) 0.022(3) 0.057(3) 0.0244(18) 0.001(3) 0.0051(17) 0.0025(19)
C(13) 0.036(3) 0.049(3) 0.029(2) 0.009(3) 0.009(2) 0.018(2)
C(14) 0.028(3) 0.027(3) 0.038(2) 0.0059(19) 0.0123(18) 0.0088(18)
C(15) 0.031(3) 0.044(3) 0.0222(17) -0.010(3) -0.0087(17) -0.0054(18)
C(16) 0.031(3) 0.043(3) 0.0281(19) -0.004(2) -0.0011(16) -0.0037(19)
C(17) 0.033(3) 0.058(3) 0.031(2) -0.014(3) 0.0029(18) -0.011(3)
C(18) 0.046(4) 0.082(4) 0.0219(18) -0.036(3) -0.001(2) -0.002(3)
C(19) 0.069(4) 0.061(4) 0.039(3) -0.034(4) -0.025(3) 0.018(3)
C(20) 0.050(4) 0.039(3) 0.038(2) -0.005(3) -0.018(2) -0.001(3)
C(21) 0.016(3) 0.0164(18) 0.0240(16) 0.0071(16) -0.0011(15) 0.0006(14)
C(22) 0.017(3) 0.025(2) 0.0229(17) 0.0073(17) 0.0014(15) 0.0057(16)
C(23) 0.014(3) 0.034(3) 0.037(2) 0.0022(18) 0.0020(17) 0.0085(18)
C(24) 0.017(3) 0.055(3) 0.037(3) -0.002(3) -0.0096(18) 0.011(3)
C(25) 0.032(3) 0.051(3) 0.027(2) 0.004(3) -0.0055(18) 0.014(2)
C(26) 0.018(3) 0.032(2) 0.0251(17) 0.0018(19) 0.0003(16) 0.0093(16)
C(27) 0.018(3) 0.0205(18) 0.0160(15) 0.0006(17) -0.0017(13) 0.0014(13)
C(28) 0.024(3) 0.0192(19) 0.0191(17) 0.0038(16) 0.0051(15) -0.0016(15)
C(29) 0.021(3) 0.030(2) 0.0205(16) -0.0004(18) 0.0015(15) -0.0020(16)
C(30) 0.017(3) 0.025(2) 0.0224(17) -0.0040(17) 0.0003(15) 0.0021(15)
C(31) 0.023(3) 0.020(2) 0.0276(18) 0.0029(17) -0.0013(16) -0.0023(16)
C(32) 0.015(3) 0.0219(18) 0.0245(16) 0.0006(18) -0.0005(16) -0.0020(14)
C(33) 0.018(3) 0.0152(17) 0.0180(15) 0.0007(16) 0.0042(15) 0.0017(14)
C(34) 0.022(3) 0.0211(19) 0.0204(16) 0.0033(16) 0.0036(15) 0.0011(15)
C(35) 0.029(3) 0.021(2) 0.0271(19) 0.0041(18) 0.0085(16) 0.0005(16)
C(36) 0.026(3) 0.0212(19) 0.0245(17) 0.0020(18) 0.0054(16) -0.0040(15)
C(37) 0.029(3) 0.0192(19) 0.0228(17) -0.0007(18) 0.0017(16) 0.0029(15)
C(38) 0.021(3) 0.0194(19) 0.0237(17) 0.0023(16) 0.0002(15) -0.0010(15)
C(39) 0.010(3) 0.025(2) 0.0168(16) -0.0007(17) 0.0016(14) -0.0003(15)
C(40) 0.015(2) 0.024(2) 0.0219(16) -0.0002(16) -0.0006(15) 0.0033(15)
C(41) 0.023(3) 0.030(3) 0.0157(15) -0.0024(18) -0.0001(14) -0.0007(16)
C(42) 0.016(3) 0.036(3) 0.0173(16) 0.0004(18) 0.0010(14) 0.0067(16)
C(43) 0.023(3) 0.020(2) 0.0247(18) 0.0074(18) 0.0046(15) 0.0035(16)
C(44) 0.023(3) 0.0196(19) 0.0171(16) 0.0036(18) 0.0001(14) 0.0005(15)
C(45) 0.014(3) 0.0184(16) 0.030(2) 0.0032(14) -0.0049(14) 0.0017(15)
C(46) 0.015(3) 0.023(2) 0.038(2) -0.0024(18) -0.0004(17) 0.0047(17)
C(47) 0.020(3) 0.034(3) 0.051(3) 0.000(3) 0.000(2) 0.011(2)
C(48) 0.020(3) 0.029(3) 0.076(4) -0.006(2) -0.010(3) 0.005(3)
C(49) 0.034(4) 0.033(3) 0.049(3) -0.002(2) -0.019(2) -0.009(2)
C(50) 0.023(3) 0.023(2) 0.036(2) -0.0004(19) -0.0087(18) -0.0004(17)
C(51) 0.011(2) 0.0220(19) 0.0156(15) 0.0053(16) -0.0040(14) 0.0005(14)
C(52) 0.024(3) 0.023(2) 0.0250(18) -0.0017(18) -0.0036(16) 0.0004(17)
C(53) 0.025(3) 0.027(3) 0.0229(18) 0.0098(19) -0.0017(16) -0.0104(17)
C(54) 0.024(3) 0.040(3) 0.0205(17) 0.012(2) 0.0017(16) -0.0002(17)
C(55) 0.020(3) 0.032(3) 0.0279(18) 0.0048(19) 0.0029(15) 0.0038(17)
C(56) 0.018(3) 0.026(2) 0.0240(17) 0.0056(17) 0.0012(15) -0.0009(16)

loop_
_atom_type_symbol
_atom_type_description
_atom_type_scat_dispersion_real
_atom_type_scat_dispersion_imag
_atom_type_scat_source
C C 0.0033 0.0016
;
International Tables for Crystallography
(1992, Vol. C, Tables 4.2.6.8 and 6.1.1.4)
;
H H 0.0000 0.0000
;
International Tables for Crystallography
(1992, Vol. C, Table 6.1.1.4)
;
N N 0.0061 0.0033
;
International Tables for Crystallography
(1992, Vol. C, Tables 4.2.6.8 and 6.1.1.4)
;
O O 0.0106 0.0060
;
International Tables for Crystallography
(1992, Vol. C, Tables 4.2.6.8 and 6.1.1.4)
;
P P 0.1023 0.0942
;
International Tables for Crystallography
(1992, Vol. C, Tables 4.2.6.8 and 6.1.1.4)
;
Ru Ru -1.2594 0.8363
;
International Tables for Crystallography
(1992, Vol. C, Tables 4.2.6.8 and 6.1.1.4)
;
S S 0.1246 0.1234
;
International Tables for Crystallography
(1992, Vol. C, Tables 4.2.6.8 and 6.1.1.4)
;

loop_
_geom_angle_atom_site_label_1
_geom_angle_atom_site_label_2
_geom_angle_atom_site_label_3
_geom_angle
_geom_angle_publ_flag
S(1) Ru(1) S(2) 163.96(4) yes
S(1) Ru(1) P(1) 94.57(3) yes
S(1) Ru(1) P(2) 90.04(3) yes
S(1) Ru(1) N(1) 82.30(7) yes
S(1) Ru(1) C(1) 95.44(10) yes
S(2) Ru(1) P(1) 89.49(3) yes
S(2) Ru(1) P(2) 86.25(3) yes
S(2) Ru(1) N(1) 82.20(7) yes
S(2) Ru(1) C(1) 100.23(10) yes
P(1) Ru(1) P(2) 175.35(4) yes
P(1) Ru(1) N(1) 89.80(8) yes
P(1) Ru(1) C(1) 87.74(11) yes
P(2) Ru(1) N(1) 91.46(8) yes
P(2) Ru(1) C(1) 91.19(11) yes
N(1) Ru(1) C(1) 176.52(13) yes
Ru(1) S(1) C(3) 99.87(12) yes
Ru(1) S(2) C(4) 99.91(12) yes
Ru(1) P(1) C(21) 112.38(11) yes
Ru(1) P(1) C(27) 115.05(13) yes
Ru(1) P(1) C(33) 118.58(11) yes
C(21) P(1) C(27) 103.87(16) yes
C(21) P(1) C(33) 104.67(16) yes
C(27) P(1) C(33) 100.54(15) yes
Ru(1) P(2) C(39) 118.94(12) yes
Ru(1) P(2) C(45) 111.01(12) yes
Ru(1) P(2) C(51) 117.40(12) yes
C(39) P(2) C(45) 102.56(17) yes
C(39) P(2) C(51) 100.42(16) yes
C(45) P(2) C(51) 104.53(16) yes
Ru(1) N(1) C(2) 120.2(3) yes
Ru(1) N(1) C(8) 121.3(3) yes
C(2) N(1) C(8) 118.5(4) yes
C(3) N(2) C(9) 117.7(4) yes
C(4) N(3) C(15) 120.0(4) yes
Ru(1) C(1) O(1) 178.2(3) yes
N(1) C(2) C(3) 118.1(4) yes
N(1) C(2) C(5) 121.2(4) yes
C(3) C(2) C(5) 120.7(4) yes
S(1) C(3) N(2) 125.5(3) yes
S(1) C(3) C(2) 118.3(3) yes
N(2) C(3) C(2) 116.2(4) yes
S(2) C(4) N(3) 125.5(3) yes
S(2) C(4) C(8) 119.3(3) yes
N(3) C(4) C(8) 115.2(4) yes
C(2) C(5) C(6) 119.9(4) yes
C(5) C(6) C(7) 119.1(4) yes
C(6) C(7) C(8) 119.6(4) yes
N(1) C(8) C(4) 117.3(4) yes
N(1) C(8) C(7) 121.6(4) yes
C(4) C(8) C(7) 121.0(4) yes
N(2) C(9) C(10) 120.0(4) yes
N(2) C(9) C(14) 120.8(4) yes
C(10) C(9) C(14) 119.1(4) yes
C(9) C(10) C(11) 120.1(4) yes
C(10) C(11) C(12) 120.8(4) yes
C(11) C(12) C(13) 119.4(4) yes
C(12) C(13) C(14) 121.3(4) yes
C(9) C(14) C(13) 119.1(4) yes
N(3) C(15) C(16) 119.5(4) yes
N(3) C(15) C(20) 121.5(4) yes
C(16) C(15) C(20) 118.7(4) yes
C(15) C(16) C(17) 121.1(4) yes
C(16) C(17) C(18) 119.8(5) yes
C(17) C(18) C(19) 119.6(4) yes
C(18) C(19) C(20) 120.7(5) yes
C(15) C(20) C(19) 120.0(5) yes
P(1) C(21) C(22) 120.2(3) yes
P(1) C(21) C(26) 120.6(3) yes
C(22) C(21) C(26) 118.9(4) yes
C(21) C(22) C(23) 120.6(4) yes
C(22) C(23) C(24) 119.6(4) yes
C(23) C(24) C(25) 120.5(4) yes
C(24) C(25) C(26) 120.1(4) yes
C(21) C(26) C(25) 120.3(4) yes
P(1) C(27) C(28) 121.4(3) yes
P(1) C(27) C(32) 120.2(3) yes
C(28) C(27) C(32) 118.3(4) yes
C(27) C(28) C(29) 120.6(4) yes
C(28) C(29) C(30) 120.6(4) yes
C(29) C(30) C(31) 119.7(4) yes
C(30) C(31) C(32) 119.9(4) yes
C(27) C(32) C(31) 120.8(4) yes
P(1) C(33) C(34) 123.6(3) yes
P(1) C(33) C(38) 117.4(3) yes
C(34) C(33) C(38) 118.7(3) yes
C(33) C(34) C(35) 120.4(4) yes
C(34) C(35) C(36) 120.5(4) yes
C(35) C(36) C(37) 119.7(4) yes
C(36) C(37) C(38) 120.0(4) yes
C(33) C(38) C(37) 120.8(4) yes
P(2) C(39) C(40) 120.4(3) yes
P(2) C(39) C(44) 120.4(3) yes
C(40) C(39) C(44) 119.0(4) yes
C(39) C(40) C(41) 120.2(4) yes
C(40) C(41) C(42) 120.2(4) yes
C(41) C(42) C(43) 120.0(4) yes
C(42) C(43) C(44) 120.1(4) yes
C(39) C(44) C(43) 120.4(4) yes
P(2) C(45) C(46) 118.2(3) yes
P(2) C(45) C(50) 122.1(3) yes
C(46) C(45) C(50) 119.2(4) yes
C(45) C(46) C(47) 120.1(4) yes
C(46) C(47) C(48) 120.6(4) yes
C(47) C(48) C(49) 119.7(5) yes
C(48) C(49) C(50) 120.3(4) yes
C(45) C(50) C(49) 120.0(4) yes
P(2) C(51) C(52) 122.0(3) yes
P(2) C(51) C(56) 119.8(3) yes
C(52) C(51) C(56) 118.1(4) yes
C(51) C(52) C(53) 120.8(4) yes
C(52) C(53) C(54) 120.4(4) yes
C(53) C(54) C(55) 119.2(4) yes
C(54) C(55) C(56) 120.4(4) yes
C(51) C(56) C(55) 120.9(4) yes
C(2) C(5) H(1) 120.049 no
C(6) C(5) H(1) 120.062 no
C(5) C(6) H(2) 120.425 no
C(7) C(6) H(2) 120.426 no
C(6) C(7) H(3) 120.185 no
C(8) C(7) H(3) 120.196 no
C(9) C(10) H(4) 119.933 no
C(11) C(10) H(4) 119.924 no
C(10) C(11) H(5) 119.604 no
C(12) C(11) H(5) 119.593 no
C(11) C(12) H(6) 120.286 no
C(13) C(12) H(6) 120.284 no
C(12) C(13) H(7) 119.341 no
C(14) C(13) H(7) 119.329 no
C(9) C(14) H(8) 120.436 no
C(13) C(14) H(8) 120.437 no
C(15) C(16) H(9) 119.467 no
C(17) C(16) H(9) 119.466 no
C(16) C(17) H(10) 120.084 no
C(18) C(17) H(10) 120.074 no
C(17) C(18) H(11) 120.178 no
C(19) C(18) H(11) 120.182 no
C(18) C(19) H(12) 119.652 no
C(20) C(19) H(12) 119.664 no
C(15) C(20) H(13) 120.000 no
C(19) C(20) H(13) 119.997 no
C(21) C(22) H(14) 119.699 no
C(23) C(22) H(14) 119.703 no
C(22) C(23) H(15) 120.200 no
C(24) C(23) H(15) 120.197 no
C(23) C(24) H(16) 119.751 no
C(25) C(24) H(16) 119.748 no
C(24) C(25) H(17) 119.950 no
C(26) C(25) H(17) 119.947 no
C(21) C(26) H(18) 119.853 no
C(25) C(26) H(18) 119.858 no
C(27) C(28) H(19) 119.710 no
C(29) C(28) H(19) 119.694 no
C(28) C(29) H(20) 119.685 no
C(30) C(29) H(20) 119.689 no
C(29) C(30) H(21) 120.160 no
C(31) C(30) H(21) 120.169 no
C(30) C(31) H(22) 120.017 no
C(32) C(31) H(22) 120.041 no
C(27) C(32) H(23) 119.582 no
C(31) C(32) H(23) 119.585 no
C(33) C(34) H(24) 119.801 no
C(35) C(34) H(24) 119.807 no
C(34) C(35) H(25) 119.771 no
C(36) C(35) H(25) 119.776 no
C(35) C(36) H(26) 120.153 no
C(37) C(36) H(26) 120.163 no
C(36) C(37) H(27) 120.019 no
C(38) C(37) H(27) 120.030 no
C(33) C(38) H(28) 119.609 no
C(37) C(38) H(28) 119.598 no
C(39) C(40) H(29) 119.898 no
C(41) C(40) H(29) 119.891 no
C(40) C(41) H(30) 119.887 no
C(42) C(41) H(30) 119.882 no
C(41) C(42) H(31) 119.997 no
C(43) C(42) H(31) 120.003 no
C(42) C(43) H(32) 119.944 no
C(44) C(43) H(32) 119.938 no
C(39) C(44) H(33) 119.802 no
C(43) C(44) H(33) 119.793 no
C(45) C(46) H(34) 119.944 no
C(47) C(46) H(34) 119.957 no
C(46) C(47) H(35) 119.681 no
C(48) C(47) H(35) 119.677 no
C(47) C(48) H(36) 120.151 no
C(49) C(48) H(36) 120.135 no
C(48) C(49) H(37) 119.845 no
C(50) C(49) H(37) 119.837 no
C(45) C(50) H(38) 120.015 no
C(49) C(50) H(38) 120.013 no
C(51) C(52) H(39) 119.604 no
C(53) C(52) H(39) 119.616 no
C(52) C(53) H(40) 119.782 no
C(54) C(53) H(40) 119.787 no
C(53) C(54) H(41) 120.381 no
C(55) C(54) H(41) 120.369 no
C(54) C(55) H(42) 119.780 no
C(56) C(55) H(42) 119.783 no
C(51) C(56) H(43) 119.538 no
C(55) C(56) H(43) 119.525 no

loop_
_geom_bond_atom_site_label_1
_geom_bond_atom_site_label_2
_geom_bond_distance
_geom_bond_publ_flag
Ru(1) S(1) 2.3861(10) yes
Ru(1) S(2) 2.3936(8) yes
Ru(1) P(1) 2.3892(10) yes
Ru(1) P(2) 2.3759(8) yes
Ru(1) N(1) 2.138(3) yes
Ru(1) C(1) 1.855(4) yes
S(1) C(3) 1.738(4) yes
S(2) C(4) 1.739(4) yes
P(1) C(21) 1.829(4) yes
P(1) C(27) 1.836(4) yes
P(1) C(33) 1.837(4) yes
P(2) C(39) 1.836(4) yes
P(2) C(45) 1.823(4) yes
P(2) C(51) 1.843(4) yes
O(1) C(1) 1.147(5) yes
N(1) C(2) 1.360(5) yes
N(1) C(8) 1.356(5) yes
N(2) C(3) 1.295(5) yes
N(2) C(9) 1.418(5) yes
N(3) C(4) 1.293(5) yes
N(3) C(15) 1.400(5) yes
C(2) C(3) 1.491(5) yes
C(2) C(5) 1.383(6) yes
C(4) C(8) 1.497(5) yes
C(5) C(6) 1.370(6) yes
C(6) C(7) 1.375(6) yes
C(7) C(8) 1.378(6) yes
C(9) C(10) 1.390(6) yes
C(9) C(14) 1.397(6) yes
C(10) C(11) 1.388(5) yes
C(11) C(12) 1.371(6) yes
C(12) C(13) 1.367(7) yes
C(13) C(14) 1.397(6) yes
C(15) C(16) 1.396(7) yes
C(15) C(20) 1.387(6) yes
C(16) C(17) 1.380(6) yes
C(17) C(18) 1.380(7) yes
C(18) C(19) 1.385(8) yes
C(19) C(20) 1.386(7) yes
C(21) C(22) 1.391(5) yes
C(21) C(26) 1.391(5) yes
C(22) C(23) 1.387(6) yes
C(23) C(24) 1.375(6) yes
C(24) C(25) 1.378(7) yes
C(25) C(26) 1.381(6) yes
C(27) C(28) 1.397(5) yes
C(27) C(32) 1.394(5) yes
C(28) C(29) 1.386(6) yes
C(29) C(30) 1.367(6) yes
C(30) C(31) 1.397(6) yes
C(31) C(32) 1.382(6) yes
C(33) C(34) 1.390(6) yes
C(33) C(38) 1.394(5) yes
C(34) C(35) 1.390(5) yes
C(35) C(36) 1.382(6) yes
C(36) C(37) 1.385(6) yes
C(37) C(38) 1.389(5) yes
C(39) C(40) 1.397(5) yes
C(39) C(44) 1.385(6) yes
C(40) C(41) 1.389(5) yes
C(41) C(42) 1.381(6) yes
C(42) C(43) 1.376(6) yes
C(43) C(44) 1.396(5) yes
C(45) C(46) 1.392(6) yes
C(45) C(50) 1.388(6) yes
C(46) C(47) 1.380(6) yes
C(47) C(48) 1.368(7) yes
C(48) C(49) 1.385(7) yes
C(49) C(50) 1.383(6) yes
C(51) C(52) 1.386(6) yes
C(51) C(56) 1.394(6) yes
C(52) C(53) 1.386(6) yes
C(53) C(54) 1.386(6) yes
C(54) C(55) 1.374(6) yes
C(55) C(56) 1.385(6) yes
C(5) H(1) 0.950 no
C(6) H(2) 0.950 no
C(7) H(3) 0.950 no
C(10) H(4) 0.950 no
C(11) H(5) 0.950 no
C(12) H(6) 0.950 no
C(13) H(7) 0.950 no
C(14) H(8) 0.950 no
C(16) H(9) 0.950 no
C(17) H(10) 0.950 no
C(18) H(11) 0.950 no
C(19) H(12) 0.950 no
C(20) H(13) 0.950 no
C(22) H(14) 0.950 no
C(23) H(15) 0.950 no
C(24) H(16) 0.950 no
C(25) H(17) 0.950 no
C(26) H(18) 0.950 no
C(28) H(19) 0.950 no
C(29) H(20) 0.950 no
C(30) H(21) 0.950 no
C(31) H(22) 0.950 no
C(32) H(23) 0.950 no
C(34) H(24) 0.950 no
C(35) H(25) 0.950 no
C(36) H(26) 0.950 no
C(37) H(27) 0.950 no
C(38) H(28) 0.950 no
C(40) H(29) 0.950 no
C(41) H(30) 0.950 no
C(42) H(31) 0.950 no
C(43) H(32) 0.950 no
C(44) H(33) 0.950 no
C(46) H(34) 0.950 no
C(47) H(35) 0.950 no
C(48) H(36) 0.950 no
C(49) H(37) 0.950 no
C(50) H(38) 0.950 no
C(52) H(39) 0.950 no
C(53) H(40) 0.950 no
C(54) H(41) 0.950 no
C(55) H(42) 0.950 no
C(56) H(43) 0.950 no

loop_
_geom_contact_atom_site_label_1
_geom_contact_atom_site_label_2
_geom_contact_distance
_geom_contact_publ_flag
_geom_contact_site_symmetry_2
S(1) C(9) 2.973(4) no .
S(1) C(10) 3.374(4) no .
S(1) C(33) 3.561(4) no .
S(1) C(38) 3.341(4) no .
S(1) C(39) 3.577(4) no .
S(1) C(40) 3.366(4) no .
S(2) C(15) 3.010(4) no .
S(2) C(28) 3.486(4) no .
S(2) C(51) 3.406(4) no .
S(2) C(56) 3.376(4) no .
O(1) C(27) 3.563(5) no .
O(1) C(28) 3.265(5) no .
N(1) N(2) 3.585(4) no .
N(1) N(3) 3.571(4) no .
N(1) C(6) 2.769(6) no .
N(1) C(21) 3.257(5) no .
N(1) C(22) 3.154(5) no .
N(1) C(45) 3.115(5) no .
N(1) C(46) 3.449(5) no .
N(1) C(50) 3.499(5) no .
N(2) C(5) 2.774(5) no .
N(3) C(7) 2.759(6) no .
C(1) C(27) 3.269(5) no .
C(1) C(28) 3.152(5) no .
C(1) C(40) 3.409(5) no .
C(1) C(56) 3.411(5) no .
C(2) C(7) 2.728(6) no .
C(2) C(22) 3.381(5) no .
C(2) C(45) 3.576(5) no .
C(2) C(46) 3.355(6) no .
C(3) C(10) 3.076(5) no .
C(3) C(14) 3.331(5) no .
C(4) C(16) 3.204(6) no .
C(4) C(20) 3.254(5) no .
C(4) C(21) 3.540(5) no .
C(4) C(26) 3.561(6) no .
C(4) C(50) 3.348(6) no .
C(5) C(8) 2.723(6) no .
C(7) C(22) 3.589(6) no .
C(7) C(23) 3.556(6) no .
C(8) C(21) 3.382(5) no .
C(8) C(22) 3.251(5) no .
C(8) C(45) 3.426(5) no .
C(8) C(50) 3.245(6) no .
C(9) C(12) 2.789(6) no .
C(10) C(13) 2.754(6) no .
C(10) C(37) 3.508(6) no .
C(11) C(14) 2.767(6) no .
C(15) C(18) 2.787(6) no .
C(16) C(19) 2.752(7) no .
C(17) C(20) 2.775(7) no .
C(21) C(24) 2.774(6) no .
C(21) C(32) 3.571(5) no .
C(21) C(34) 3.144(5) no .
C(22) C(25) 2.760(5) no .
C(22) C(33) 3.314(5) no .
C(22) C(34) 3.185(5) no .
C(23) C(26) 2.769(6) no .
C(26) C(27) 3.118(6) no .
C(27) C(30) 2.794(5) no .
C(27) C(38) 3.434(5) no .
C(28) C(31) 2.765(6) no .
C(29) C(32) 2.764(5) no .
C(32) C(33) 3.019(5) no .
C(32) C(34) 3.505(5) no .
C(32) C(38) 3.555(5) no .
C(33) C(36) 2.794(5) no .
C(34) C(37) 2.773(6) no .
C(35) C(38) 2.763(6) no .
C(39) C(42) 2.787(5) no .
C(39) C(46) 3.134(6) no .
C(39) C(52) 3.509(5) no .
C(40) C(43) 2.769(6) no .
C(41) C(44) 2.767(5) no .
C(44) C(45) 3.145(5) no .
C(44) C(46) 3.204(6) no .
C(44) C(51) 3.371(5) no .
C(44) C(52) 3.512(5) no .
C(45) C(48) 2.776(6) no .
C(45) C(52) 3.162(6) no .
C(46) C(49) 2.758(6) no .
C(47) C(50) 2.761(6) no .
C(50) C(51) 3.243(6) no .
C(50) C(52) 3.155(6) no .
C(51) C(54) 2.798(6) no .
C(52) C(55) 2.760(6) no .
C(53) C(56) 2.753(6) no .
O(1) C(17) 3.313(5) no 4_655
O(1) C(23) 3.592(5) no 2_557
O(1) C(34) 3.540(5) no 2_557
N(2) C(30) 3.521(5) no 2_457
C(14) C(36) 3.590(6) no 3_647
C(15) C(31) 3.459(6) no 3_646
C(16) C(31) 3.422(6) no 3_646
C(16) C(32) 3.566(6) no 3_646
C(17) O(1) 3.313(5) no 4_654
C(17) C(31) 3.548(6) no 3_646
C(17) C(32) 3.321(6) no 3_646
C(17) C(40) 3.555(6) no 4_654
C(17) C(41) 3.473(6) no 4_654
C(18) C(40) 3.355(6) no 4_654
C(18) C(41) 3.379(6) no 4_654
C(19) C(41) 3.519(7) no 4_654
C(23) O(1) 3.592(5) no 2_457
C(30) N(2) 3.521(5) no 2_557
C(31) C(15) 3.459(6) no 3_656
C(31) C(16) 3.422(6) no 3_656
C(31) C(17) 3.548(6) no 3_656
C(32) C(16) 3.566(6) no 3_656
C(32) C(17) 3.321(6) no 3_656
C(34) O(1) 3.540(5) no 2_457
C(36) C(14) 3.590(6) no 3_657
C(40) C(17) 3.555(6) no 4_655
C(40) C(18) 3.355(6) no 4_655
C(41) C(17) 3.473(6) no 4_655
C(41) C(18) 3.379(6) no 4_655
C(41) C(19) 3.519(7) no 4_655
C(41) C(55) 3.579(5) no 4_655
C(43) C(48) 3.505(6) no 2_547
C(47) C(53) 3.563(6) no 2_447
C(48) C(43) 3.505(6) no 2_447
C(53) C(47) 3.563(6) no 2_547
C(55) C(41) 3.579(5) no 4_654
Ru(1) H(19) 3.2480 no .
Ru(1) H(28) 3.5034 no .
Ru(1) H(29) 3.3094 no .
Ru(1) H(43) 3.3461 no .
S(1) H(4) 3.3882 no .
S(1) H(28) 2.9739 no .
S(1) H(29) 2.8619 no .
S(1) H(34) 3.3778 no .
S(2) H(18) 3.4596 no .
S(2) H(19) 2.6925 no .
S(2) H(38) 3.4127 no .
S(2) H(43) 3.0961 no .
P(1) H(14) 2.8849 no .
P(1) H(18) 2.8949 no .
P(1) H(19) 2.9224 no .
P(1) H(23) 2.8890 no .
P(1) H(24) 2.9653 no .
P(1) H(28) 2.8277 no .
P(2) H(29) 2.9045 no .
P(2) H(33) 2.8901 no .
P(2) H(34) 2.8401 no .
P(2) H(38) 2.9242 no .
P(2) H(39) 2.9262 no .
P(2) H(43) 2.8853 no .
O(1) H(19) 2.9590 no .
O(1) H(28) 3.2339 no .
O(1) H(29) 2.8356 no .
O(1) H(43) 2.7716 no .
N(1) H(1) 3.2415 no .
N(1) H(3) 3.2387 no .
N(1) H(14) 2.9777 no .
N(2) H(1) 2.4692 no .
N(2) H(4) 2.6048 no .
N(2) H(8) 2.6344 no .
N(3) H(3) 2.4542 no .
N(3) H(9) 2.5847 no .
N(3) H(13) 2.6227 no .
N(3) H(38) 3.2457 no .
C(1) H(19) 2.7028 no .
C(1) H(28) 3.0257 no .
C(1) H(29) 2.6477 no .
C(1) H(43) 2.6047 no .
C(2) H(2) 3.2437 no .
C(2) H(14) 2.8537 no .
C(2) H(34) 3.3927 no .
C(3) H(1) 2.6596 no .
C(3) H(4) 3.0375 no .
C(3) H(8) 3.4715 no .
C(3) H(14) 3.3451 no .
C(3) H(34) 3.2864 no .
C(4) H(3) 2.6678 no .
C(4) H(9) 3.2101 no .
C(4) H(13) 3.3036 no .
C(4) H(38) 2.9807 no .
C(5) H(3) 3.2277 no .
C(5) H(14) 3.2152 no .
C(6) H(15) 3.5943 no .
C(7) H(1) 3.2277 no .
C(8) H(2) 3.2408 no .
C(8) H(14) 3.3924 no .
C(8) H(38) 3.3119 no .
C(9) H(5) 3.2628 no .
C(9) H(7) 3.2650 no .
C(10) H(6) 3.2572 no .
C(10) H(8) 3.2648 no .
C(11) H(7) 3.2201 no .
C(11) H(27) 3.5446 no .
C(12) H(4) 3.2524 no .
C(12) H(8) 3.2636 no .
C(13) H(5) 3.2210 no .
C(14) H(4) 3.2629 no .
C(14) H(6) 3.2671 no .
C(15) H(10) 3.2724 no .
C(15) H(12) 3.2573 no .
C(16) H(11) 3.2469 no .
C(16) H(13) 3.2568 no .
C(16) H(38) 3.3408 no .
C(17) H(12) 3.2462 no .
C(18) H(9) 3.2426 no .
C(18) H(13) 3.2639 no .
C(19) H(10) 3.2495 no .
C(20) H(9) 3.2522 no .
C(20) H(11) 3.2649 no .
C(21) H(15) 3.2697 no .
C(21) H(17) 3.2609 no .
C(21) H(23) 3.5291 no .
C(21) H(24) 2.6767 no .
C(22) H(16) 3.2448 no .
C(22) H(18) 3.2556 no .
C(22) H(24) 2.5725 no .
C(23) H(17) 3.2459 no .
C(23) H(24) 3.5045 no .
C(24) H(14) 3.2430 no .
C(24) H(18) 3.2474 no .
C(25) H(13) 3.2963 no .
C(25) H(15) 3.2479 no .
C(26) H(14) 3.2545 no .
C(26) H(16) 3.2469 no .
C(27) H(18) 2.6654 no .
C(27) H(20) 3.2719 no .
C(27) H(22) 3.2697 no .
C(27) H(28) 3.3819 no .
C(28) H(18) 2.9180 no .
C(28) H(21) 3.2496 no .
C(28) H(23) 3.2568 no .
C(29) H(22) 3.2467 no .
C(30) H(19) 3.2442 no .
C(30) H(23) 3.2623 no .
C(31) H(20) 3.2491 no .
C(32) H(18) 3.3171 no .
C(32) H(19) 3.2570 no .
C(32) H(21) 3.2635 no .
C(33) H(4) 3.2792 no .
C(33) H(14) 3.0074 no .
C(33) H(23) 2.5607 no .
C(33) H(25) 3.2670 no .
C(33) H(27) 3.2746 no .
C(34) H(4) 3.3039 no .
C(34) H(14) 2.8636 no .
C(34) H(23) 2.7562 no .
C(34) H(26) 3.2638 no .
C(34) H(28) 3.2538 no .
C(35) H(4) 3.1712 no .
C(35) H(23) 3.5015 no .
C(35) H(27) 3.2512 no .
C(36) H(4) 3.0221 no .
C(36) H(5) 3.2094 no .
C(36) H(24) 3.2604 no .
C(36) H(28) 3.2568 no .
C(37) H(4) 3.0025 no .
C(37) H(5) 3.2228 no .
C(37) H(25) 3.2502 no .
C(38) H(4) 3.1282 no .
C(38) H(23) 3.1680 no .
C(38) H(24) 3.2554 no .
C(38) H(26) 3.2606 no .
C(39) H(30) 3.2715 no .
C(39) H(32) 3.2683 no .
C(39) H(34) 2.7480 no .
C(39) H(39) 3.4782 no .
C(40) H(31) 3.2593 no .
C(40) H(33) 3.2568 no .
C(41) H(32) 3.2455 no .
C(42) H(29) 3.2575 no .
C(42) H(33) 3.2565 no .
C(43) H(30) 3.2444 no .
C(44) H(29) 3.2555 no .
C(44) H(31) 3.2606 no .
C(44) H(34) 2.8935 no .
C(44) H(39) 3.2191 no .
C(45) H(33) 2.7435 no .
C(45) H(35) 3.2578 no .
C(45) H(37) 3.2563 no .
C(45) H(39) 2.7284 no .
C(46) H(33) 2.8562 no .
C(46) H(36) 3.2453 no .
C(46) H(38) 3.2573 no .
C(47) H(37) 3.2373 no .
C(48) H(34) 3.2422 no .
C(48) H(38) 3.2577 no .
C(49) H(35) 3.2389 no .
C(50) H(9) 3.4220 no .
C(50) H(34) 3.2563 no .
C(50) H(36) 3.2582 no .
C(50) H(39) 2.6677 no .
C(51) H(33) 3.2837 no .
C(51) H(38) 2.8753 no .
C(51) H(40) 3.2638 no .
C(51) H(42) 3.2713 no .
C(52) H(33) 3.1082 no .
C(52) H(38) 2.7598 no .
C(52) H(41) 3.2646 no .
C(52) H(43) 3.2448 no .
C(53) H(42) 3.2407 no .
C(54) H(39) 3.2596 no .
C(54) H(43) 3.2466 no .
C(55) H(40) 3.2392 no .
C(56) H(39) 3.2462 no .
C(56) H(41) 3.2535 no .
H(1) H(2) 2.3265 no .
H(2) H(3) 2.3337 no .
H(4) H(5) 2.3316 no .
H(4) H(26) 3.4785 no .
H(4) H(27) 3.4559 no .
H(5) H(6) 2.3193 no .
H(5) H(26) 3.0609 no .
H(5) H(27) 3.0905 no .
H(6) H(7) 2.3118 no .
H(7) H(8) 2.3438 no .
H(9) H(10) 2.3234 no .
H(9) H(37) 3.5778 no .
H(9) H(38) 2.5543 no .
H(10) H(11) 2.3332 no .
H(11) H(12) 2.3331 no .
H(12) H(13) 2.3313 no .
H(13) H(17) 2.9108 no .
H(13) H(18) 3.4853 no .
H(14) H(15) 2.3353 no .
H(14) H(24) 2.4271 no .
H(15) H(16) 2.3241 no .
H(16) H(17) 2.3239 no .
H(17) H(18) 2.3284 no .
H(18) H(19) 3.0798 no .
H(19) H(20) 2.3268 no .
H(19) H(43) 3.2564 no .
H(20) H(21) 2.3152 no .
H(21) H(22) 2.3499 no .
H(22) H(23) 2.3265 no .
H(23) H(24) 2.9435 no .
H(23) H(28) 3.5789 no .
H(24) H(25) 2.3341 no .
H(25) H(26) 2.3309 no .
H(26) H(27) 2.3381 no .
H(27) H(28) 2.3332 no .
H(29) H(30) 2.3359 no .
H(30) H(31) 2.3296 no .
H(31) H(32) 2.3253 no .
H(32) H(33) 2.3423 no .
H(33) H(34) 2.8063 no .
H(33) H(39) 2.5959 no .
H(34) H(35) 2.3250 no .
H(35) H(36) 2.3157 no .
H(36) H(37) 2.3350 no .
H(37) H(38) 2.3306 no .
H(38) H(39) 2.4918 no .
H(39) H(40) 2.3274 no .
H(40) H(41) 2.3388 no .
H(41) H(42) 2.3262 no .
H(42) H(43) 2.3249 no .
S(1) H(41) 3.2399 no 4_655
S(2) H(30) 3.0572 no 4_654
S(2) H(31) 3.2047 no 4_654
O(1) H(10) 2.5609 no 4_655
O(1) H(11) 3.1692 no 4_655
O(1) H(24) 2.6976 no 2_557
O(1) H(25) 3.5623 no 2_557
N(2) H(21) 2.6454 no 2_457
C(1) H(10) 3.5161 no 4_655
C(2) H(21) 3.5435 no 2_457
C(3) H(21) 3.3855 no 2_457
C(5) H(21) 3.1560 no 2_457
C(5) H(22) 3.3705 no 2_457
C(6) H(22) 3.5203 no 2_457
C(9) H(21) 3.3265 no 2_457
C(10) H(20) 3.3546 no 2_457
C(10) H(21) 3.5058 no 2_457
C(10) H(32) 3.4381 no 3_657
C(10) H(41) 3.4652 no 4_655
C(11) H(2) 3.3475 no 4_555
C(11) H(32) 3.2882 no 3_657
C(11) H(33) 3.2274 no 3_657
C(11) H(35) 3.5022 no 3_657
C(11) H(41) 3.2970 no 4_655
C(12) H(2) 2.8412 no 4_555
C(12) H(12) 3.1583 no 1_556
C(12) H(41) 3.5326 no 4_655
C(13) H(2) 2.9445 no 4_555
C(13) H(22) 3.3587 no 3_647
C(13) H(23) 3.4691 no 3_647
C(13) H(42) 3.2947 no 4_655
C(14) H(2) 3.5598 no 4_555
C(14) H(26) 3.5381 no 3_647
C(14) H(42) 3.5377 no 4_655
C(15) H(22) 3.2243 no 3_646
C(15) H(30) 3.3640 no 4_654
C(16) H(18) 3.4021 no 3_646
C(16) H(22) 3.4366 no 3_646
C(16) H(30) 3.1241 no 4_654
C(17) H(22) 3.4717 no 3_646
C(17) H(23) 3.0588 no 3_646
C(17) H(29) 3.3043 no 4_654
C(17) H(30) 3.1385 no 4_654
C(18) H(7) 3.3834 no 1_554
C(18) H(22) 3.2670 no 3_646
C(18) H(23) 3.1519 no 3_646
C(18) H(29) 3.3742 no 4_654
C(18) H(30) 3.3952 no 4_654
C(19) H(6) 2.9969 no 1_554
C(19) H(7) 3.4736 no 1_554
C(19) H(22) 3.0446 no 3_646
C(19) H(30) 3.5884 no 4_654
C(19) H(36) 3.3098 no 3_656
C(20) H(22) 3.0228 no 3_646
C(20) H(30) 3.5783 no 4_654
C(21) H(10) 3.4018 no 3_656
C(23) H(28) 3.5759 no 2_457
C(24) H(8) 3.5561 no 4_554
C(24) H(28) 3.4818 no 2_457
C(24) H(40) 3.1388 no 3_656
C(25) H(9) 3.3630 no 3_656
C(25) H(10) 3.3626 no 3_656
C(25) H(40) 3.2398 no 3_656
C(26) H(9) 3.2035 no 3_656
C(26) H(10) 3.0994 no 3_656
C(27) H(15) 3.3915 no 2_557
C(28) H(25) 3.5207 no 2_557
C(28) H(31) 2.8468 no 4_654
C(29) H(4) 3.3961 no 2_557
C(29) H(14) 3.2220 no 2_557
C(29) H(24) 3.4321 no 2_557
C(29) H(25) 3.4298 no 2_557
C(29) H(31) 2.9498 no 4_654
C(29) H(32) 3.4665 no 4_654
C(30) H(1) 3.2587 no 2_557
C(30) H(14) 3.0975 no 2_557
C(30) H(15) 3.5084 no 2_557
C(31) H(1) 3.4135 no 2_557
C(31) H(7) 3.1391 no 3_657
C(31) H(14) 3.5772 no 2_557
C(31) H(15) 3.0353 no 2_557
C(32) H(7) 3.1105 no 3_657
C(32) H(10) 3.4571 no 3_656
C(32) H(15) 2.9739 no 2_557
C(34) H(20) 3.2000 no 2_457
C(35) H(20) 2.9778 no 2_457
C(35) H(42) 3.0398 no 2_457
C(35) H(43) 3.4697 no 2_457
C(36) H(8) 2.9780 no 3_657
C(36) H(34) 3.3067 no 3_657
C(36) H(42) 3.3383 no 2_457
C(37) H(8) 2.8215 no 3_657
C(37) H(16) 3.3144 no 2_557
C(37) H(34) 3.5811 no 3_657
C(37) H(41) 3.3253 no 4_655
C(38) H(8) 3.5605 no 3_657
C(38) H(15) 3.5244 no 2_557
C(38) H(16) 3.4622 no 2_557
C(38) H(41) 3.3571 no 4_655
C(39) H(26) 3.3824 no 3_647
C(40) H(11) 3.3434 no 4_655
C(40) H(26) 3.4436 no 3_647
C(41) H(25) 3.2873 no 3_647
C(41) H(26) 3.5270 no 3_647
C(41) H(42) 3.3747 no 4_655
C(42) H(19) 3.2194 no 4_655
C(42) H(20) 3.0575 no 4_655
C(42) H(25) 3.0739 no 3_647
C(42) H(26) 3.5232 no 3_647
C(42) H(36) 3.5015 no 2_547
C(42) H(37) 3.2505 no 2_547
C(43) H(5) 3.1830 no 3_647
C(43) H(20) 3.1719 no 4_655
C(43) H(26) 3.4213 no 3_647
C(43) H(36) 2.8561 no 2_547
C(43) H(37) 3.0813 no 2_547
C(44) H(5) 2.9433 no 3_647
C(44) H(26) 3.3519 no 3_647
C(44) H(36) 2.9114 no 2_547
C(46) H(5) 2.9808 no 3_647
C(46) H(26) 3.4777 no 3_647
C(47) H(5) 3.1167 no 3_647
C(47) H(6) 3.2417 no 3_647
C(47) H(12) 3.5835 no 3_646
C(47) H(40) 3.3857 no 2_447
C(48) H(6) 3.3961 no 3_647
C(48) H(12) 2.8096 no 3_646
C(48) H(32) 3.3776 no 2_447
C(49) H(12) 3.1400 no 3_646
C(49) H(32) 3.2959 no 2_447
C(52) H(17) 3.3616 no 3_646
C(52) H(35) 3.3943 no 2_547
C(52) H(36) 3.4109 no 2_547
C(53) H(16) 3.3405 no 3_646
C(53) H(17) 3.1624 no 3_646
C(53) H(27) 3.4666 no 4_654
C(53) H(35) 2.6970 no 2_547
C(54) H(27) 3.4640 no 4_654
C(54) H(35) 3.1348 no 2_547
C(55) H(11) 3.3643 no 4_655
C(55) H(25) 3.1904 no 2_557
C(55) H(30) 3.0542 no 4_654
C(56) H(11) 2.9681 no 4_655
C(56) H(25) 3.2644 no 2_557
C(56) H(30) 3.1921 no 4_654
H(1) C(30) 3.2587 no 2_457
H(1) C(31) 3.4135 no 2_457
H(1) H(21) 2.6455 no 2_457
H(1) H(22) 2.9440 no 2_457
H(2) C(11) 3.3475 no 4_554
H(2) C(12) 2.8412 no 4_554
H(2) C(13) 2.9445 no 4_554
H(2) C(14) 3.5598 no 4_554
H(2) H(6) 2.9983 no 4_554
H(2) H(7) 3.1461 no 4_554
H(2) H(22) 3.2352 no 2_457
H(3) H(21) 3.5626 no 3_646
H(3) H(32) 3.4505 no 2_447
H(4) C(29) 3.3961 no 2_457
H(4) H(20) 2.6398 no 2_457
H(4) H(21) 3.1765 no 2_457
H(4) H(32) 3.2895 no 3_657
H(5) C(43) 3.1830 no 3_657
H(5) C(44) 2.9433 no 3_657
H(5) C(46) 2.9808 no 3_657
H(5) C(47) 3.1167 no 3_657
H(5) H(32) 3.0114 no 3_657
H(5) H(33) 2.5745 no 3_657
H(5) H(34) 2.7664 no 3_657
H(5) H(35) 2.9943 no 3_657
H(5) H(41) 3.5367 no 4_655
H(6) C(19) 2.9969 no 1_556
H(6) C(47) 3.2417 no 3_657
H(6) C(48) 3.3961 no 3_657
H(6) H(2) 2.9983 no 4_555
H(6) H(11) 3.5440 no 1_556
H(6) H(12) 2.2994 no 1_556
H(6) H(33) 3.5489 no 3_657
H(6) H(35) 3.3143 no 3_657
H(6) H(36) 3.5563 no 3_657
H(7) C(18) 3.3834 no 1_556
H(7) C(19) 3.4736 no 1_556
H(7) C(31) 3.1391 no 3_647
H(7) C(32) 3.1105 no 3_647
H(7) H(2) 3.1461 no 4_555
H(7) H(11) 3.1885 no 1_556
H(7) H(12) 3.3622 no 1_556
H(7) H(15) 3.3804 no 4_555
H(7) H(22) 2.6077 no 3_647
H(7) H(23) 2.5471 no 3_647
H(7) H(42) 3.4061 no 4_655
H(8) C(24) 3.5561 no 4_555
H(8) C(36) 2.9780 no 3_647
H(8) C(37) 2.8215 no 3_647
H(8) C(38) 3.5605 no 3_647
H(8) H(15) 3.1572 no 4_555
H(8) H(16) 2.9241 no 4_555
H(8) H(26) 3.0377 no 3_647
H(8) H(27) 2.7659 no 3_647
H(9) C(25) 3.3630 no 3_646
H(9) C(26) 3.2035 no 3_646
H(9) H(17) 3.1088 no 3_646
H(9) H(18) 2.8117 no 3_646
H(9) H(30) 3.4932 no 4_654
H(10) O(1) 2.5609 no 4_654
H(10) C(1) 3.5161 no 4_654
H(10) C(21) 3.4018 no 3_646
H(10) C(25) 3.3626 no 3_646
H(10) C(26) 3.0994 no 3_646
H(10) C(32) 3.4571 no 3_646
H(10) H(18) 3.2603 no 3_646
H(10) H(23) 3.1101 no 3_646
H(10) H(24) 3.1247 no 3_646
H(10) H(29) 3.1612 no 4_654
H(10) H(30) 3.5039 no 4_654
H(11) O(1) 3.1692 no 4_654
H(11) C(40) 3.3434 no 4_654
H(11) C(55) 3.3643 no 4_654
H(11) C(56) 2.9681 no 4_654
H(11) H(6) 3.5440 no 1_554
H(11) H(7) 3.1885 no 1_554
H(11) H(23) 3.2405 no 3_646
H(11) H(29) 3.3076 no 4_654
H(11) H(42) 3.4129 no 4_654
H(11) H(43) 2.7537 no 4_654
H(12) C(12) 3.1583 no 1_554
H(12) C(47) 3.5835 no 3_656
H(12) C(48) 2.8096 no 3_656
H(12) C(49) 3.1400 no 3_656
H(12) H(6) 2.2994 no 1_554
H(12) H(7) 3.3622 no 1_554
H(12) H(22) 3.4571 no 3_646
H(12) H(36) 2.5764 no 3_656
H(12) H(37) 3.1617 no 3_656
H(13) H(22) 3.4235 no 3_646
H(13) H(37) 3.2801 no 3_656
H(14) C(29) 3.2220 no 2_457
H(14) C(30) 3.0975 no 2_457
H(14) C(31) 3.5772 no 2_457
H(14) H(20) 3.4090 no 2_457
H(14) H(21) 3.2250 no 2_457
H(15) C(27) 3.3915 no 2_457
H(15) C(30) 3.5084 no 2_457
H(15) C(31) 3.0353 no 2_457
H(15) C(32) 2.9739 no 2_457
H(15) C(38) 3.5244 no 2_457
H(15) H(7) 3.3804 no 4_554
H(15) H(8) 3.1572 no 4_554
H(15) H(22) 3.3022 no 2_457
H(15) H(23) 3.2132 no 2_457
H(15) H(28) 3.2522 no 2_457
H(16) C(37) 3.3144 no 2_457
H(16) C(38) 3.4622 no 2_457
H(16) C(53) 3.3405 no 3_656
H(16) H(8) 2.9241 no 4_554
H(16) H(27) 2.7969 no 2_457
H(16) H(28) 3.0793 no 2_457
H(16) H(40) 2.5152 no 3_656
H(17) C(52) 3.3616 no 3_656
H(17) C(53) 3.1624 no 3_656
H(17) H(9) 3.1088 no 3_656
H(17) H(38) 3.3077 no 3_656
H(17) H(39) 3.1143 no 3_656
H(17) H(40) 2.7234 no 3_656
H(18) C(16) 3.4021 no 3_656
H(18) H(9) 2.8117 no 3_656
H(18) H(10) 3.2603 no 3_656
H(18) H(37) 3.5536 no 3_656
H(19) C(42) 3.2194 no 4_654
H(19) H(24) 3.5387 no 2_557
H(19) H(25) 3.0017 no 2_557
H(19) H(31) 2.3680 no 4_654
H(20) C(10) 3.3546 no 2_557
H(20) C(34) 3.2000 no 2_557
H(20) C(35) 2.9778 no 2_557
H(20) C(42) 3.0575 no 4_654
H(20) C(43) 3.1719 no 4_654
H(20) H(4) 2.6398 no 2_557
H(20) H(14) 3.4090 no 2_557
H(20) H(24) 3.2150 no 2_557
H(20) H(25) 2.8205 no 2_557
H(20) H(31) 2.5693 no 4_654
H(20) H(32) 2.7805 no 4_654
H(21) N(2) 2.6454 no 2_557
H(21) C(2) 3.5435 no 2_557
H(21) C(3) 3.3855 no 2_557
H(21) C(5) 3.1560 no 2_557
H(21) C(9) 3.3265 no 2_557
H(21) C(10) 3.5058 no 2_557
H(21) H(1) 2.6455 no 2_557
H(21) H(3) 3.5626 no 3_656
H(21) H(4) 3.1765 no 2_557
H(21) H(14) 3.2250 no 2_557
H(22) C(5) 3.3705 no 2_557
H(22) C(6) 3.5203 no 2_557
H(22) C(13) 3.3587 no 3_657
H(22) C(15) 3.2243 no 3_656
H(22) C(16) 3.4366 no 3_656
H(22) C(17) 3.4717 no 3_656
H(22) C(18) 3.2670 no 3_656
H(22) C(19) 3.0446 no 3_656
H(22) C(20) 3.0228 no 3_656
H(22) H(1) 2.9440 no 2_557
H(22) H(2) 3.2352 no 2_557
H(22) H(7) 2.6077 no 3_657
H(22) H(12) 3.4571 no 3_656
H(22) H(13) 3.4235 no 3_656
H(22) H(15) 3.3022 no 2_557
H(23) C(13) 3.4691 no 3_657
H(23) C(17) 3.0588 no 3_656
H(23) C(18) 3.1519 no 3_656
H(23) H(7) 2.5471 no 3_657
H(23) H(10) 3.1101 no 3_656
H(23) H(11) 3.2405 no 3_656
H(23) H(15) 3.2132 no 2_557
H(24) O(1) 2.6976 no 2_457
H(24) C(29) 3.4321 no 2_457
H(24) H(10) 3.1247 no 3_656
H(24) H(19) 3.5387 no 2_457
H(24) H(20) 3.2150 no 2_457
H(25) O(1) 3.5623 no 2_457
H(25) C(28) 3.5207 no 2_457
H(25) C(29) 3.4298 no 2_457
H(25) C(41) 3.2873 no 3_657
H(25) C(42) 3.0739 no 3_657
H(25) C(55) 3.1904 no 2_457
H(25) C(56) 3.2644 no 2_457
H(25) H(19) 3.0017 no 2_457
H(25) H(20) 2.8205 no 2_457
H(25) H(30) 3.3880 no 3_657
H(25) H(31) 3.0394 no 3_657
H(25) H(42) 2.5472 no 2_457
H(25) H(43) 2.6902 no 2_457
H(26) C(14) 3.5381 no 3_657
H(26) C(39) 3.3824 no 3_657
H(26) C(40) 3.4436 no 3_657
H(26) C(41) 3.5270 no 3_657
H(26) C(42) 3.5232 no 3_657
H(26) C(43) 3.4213 no 3_657
H(26) C(44) 3.3519 no 3_657
H(26) C(46) 3.4777 no 3_657
H(26) H(8) 3.0377 no 3_657
H(26) H(34) 2.5571 no 3_657
H(26) H(42) 3.1181 no 2_457
H(27) C(53) 3.4666 no 4_655
H(27) C(54) 3.4640 no 4_655
H(27) H(8) 2.7659 no 3_657
H(27) H(16) 2.7969 no 2_557
H(27) H(34) 3.1191 no 3_657
H(27) H(35) 2.9165 no 3_657
H(27) H(40) 2.8510 no 4_655
H(27) H(41) 2.8534 no 4_655
H(28) C(23) 3.5759 no 2_557
H(28) C(24) 3.4818 no 2_557
H(28) H(15) 3.2522 no 2_557
H(28) H(16) 3.0793 no 2_557
H(28) H(41) 2.9097 no 4_655
H(29) C(17) 3.3043 no 4_655
H(29) C(18) 3.3742 no 4_655
H(29) H(10) 3.1612 no 4_655
H(29) H(11) 3.3076 no 4_655
H(29) H(41) 3.5592 no 4_655
H(30) S(2) 3.0572 no 4_655
H(30) C(15) 3.3640 no 4_655
H(30) C(16) 3.1241 no 4_655
H(30) C(17) 3.1385 no 4_655
H(30) C(18) 3.3952 no 4_655
H(30) C(19) 3.5884 no 4_655
H(30) C(20) 3.5783 no 4_655
H(30) C(55) 3.0542 no 4_655
H(30) C(56) 3.1921 no 4_655
H(30) H(9) 3.4932 no 4_655
H(30) H(10) 3.5039 no 4_655
H(30) H(25) 3.3880 no 3_647
H(30) H(42) 3.0915 no 4_655
H(30) H(43) 3.2898 no 4_655
H(31) S(2) 3.2047 no 4_655
H(31) C(28) 2.8468 no 4_655
H(31) C(29) 2.9498 no 4_655
H(31) H(19) 2.3680 no 4_655
H(31) H(20) 2.5693 no 4_655
H(31) H(25) 3.0394 no 3_647
H(31) H(37) 3.0622 no 2_547
H(32) C(10) 3.4381 no 3_647
H(32) C(11) 3.2882 no 3_647
H(32) C(29) 3.4665 no 4_655
H(32) C(48) 3.3776 no 2_547
H(32) C(49) 3.2959 no 2_547
H(32) H(3) 3.4505 no 2_547
H(32) H(4) 3.2895 no 3_647
H(32) H(5) 3.0114 no 3_647
H(32) H(20) 2.7805 no 4_655
H(32) H(36) 2.9397 no 2_547
H(32) H(37) 2.7684 no 2_547
H(33) C(11) 3.2274 no 3_647
H(33) H(5) 2.5745 no 3_647
H(33) H(6) 3.5489 no 3_647
H(33) H(36) 3.0224 no 2_547
H(34) C(36) 3.3067 no 3_647
H(34) C(37) 3.5811 no 3_647
H(34) H(5) 2.7664 no 3_647
H(34) H(26) 2.5571 no 3_647
H(34) H(27) 3.1191 no 3_647
H(35) C(11) 3.5022 no 3_647
H(35) C(52) 3.3943 no 2_447
H(35) C(53) 2.6970 no 2_447
H(35) C(54) 3.1348 no 2_447
H(35) H(5) 2.9943 no 3_647
H(35) H(6) 3.3143 no 3_647
H(35) H(27) 2.9165 no 3_647
H(35) H(40) 2.4773 no 2_447
H(35) H(41) 3.2351 no 2_447
H(36) C(19) 3.3098 no 3_646
H(36) C(42) 3.5015 no 2_447
H(36) C(43) 2.8561 no 2_447
H(36) C(44) 2.9114 no 2_447
H(36) C(52) 3.4109 no 2_447
H(36) H(6) 3.5563 no 3_647
H(36) H(12) 2.5764 no 3_646
H(36) H(32) 2.9397 no 2_447
H(36) H(33) 3.0224 no 2_447
H(36) H(39) 3.5097 no 2_447
H(37) C(42) 3.2505 no 2_447
H(37) C(43) 3.0813 no 2_447
H(37) H(12) 3.1617 no 3_646
H(37) H(13) 3.2801 no 3_646
H(37) H(18) 3.5536 no 3_646
H(37) H(31) 3.0622 no 2_447
H(37) H(32) 2.7684 no 2_447
H(38) H(17) 3.3077 no 3_646
H(39) H(17) 3.1143 no 3_646
H(39) H(36) 3.5097 no 2_547
H(40) C(24) 3.1388 no 3_646
H(40) C(25) 3.2398 no 3_646
H(40) C(47) 3.3857 no 2_547
H(40) H(16) 2.5152 no 3_646
H(40) H(17) 2.7234 no 3_646
H(40) H(27) 2.8510 no 4_654
H(40) H(35) 2.4773 no 2_547
H(41) S(1) 3.2399 no 4_654
H(41) C(10) 3.4652 no 4_654
H(41) C(11) 3.2970 no 4_654
H(41) C(12) 3.5326 no 4_654
H(41) C(37) 3.3253 no 4_654
H(41) C(38) 3.3571 no 4_654
H(41) H(5) 3.5367 no 4_654
H(41) H(27) 2.8534 no 4_654
H(41) H(28) 2.9097 no 4_654
H(41) H(29) 3.5592 no 4_654
H(41) H(35) 3.2351 no 2_547
H(42) C(13) 3.2947 no 4_654
H(42) C(14) 3.5377 no 4_654
H(42) C(35) 3.0398 no 2_557
H(42) C(36) 3.3383 no 2_557
H(42) C(41) 3.3747 no 4_654
H(42) H(7) 3.4061 no 4_654
H(42) H(11) 3.4129 no 4_655
H(42) H(25) 2.5472 no 2_557
H(42) H(26) 3.1181 no 2_557
H(42) H(30) 3.0915 no 4_654
H(43) C(35) 3.4697 no 2_557
H(43) H(11) 2.7537 no 4_655
H(43) H(25) 2.6902 no 2_557
H(43) H(30) 3.2898 no 4_654

loop_
_geom_torsion_atom_site_label_1
_geom_torsion_atom_site_label_2
_geom_torsion_atom_site_label_3
_geom_torsion_atom_site_label_4
_geom_torsion
_geom_torsion_publ_flag
S(1) Ru(1) P(1) C(21) -111.68(5) no
S(1) Ru(1) P(1) C(27) 129.73(5) no
S(1) Ru(1) P(1) C(33) 10.74(6) no
P(1) Ru(1) S(1) C(3) 81.23(4) no
S(1) Ru(1) P(2) C(39) -36.71(5) no
S(1) Ru(1) P(2) C(45) 81.89(5) no
S(1) Ru(1) P(2) C(51) -157.99(5) no
P(2) Ru(1) S(1) C(3) -99.41(4) no
S(1) Ru(1) N(1) C(2) 4.64(17) no
S(1) Ru(1) N(1) C(8) -175.4(2) no
N(1) Ru(1) S(1) C(3) -7.95(8) no
C(1) Ru(1) S(1) C(3) 169.39(12) no
S(2) Ru(1) P(1) C(21) 52.78(5) no
S(2) Ru(1) P(1) C(27) -65.81(5) no
S(2) Ru(1) P(1) C(33) 175.20(5) no
P(1) Ru(1) S(2) C(4) -91.27(4) no
S(2) Ru(1) P(2) C(39) 158.91(5) no
S(2) Ru(1) P(2) C(45) -82.50(5) no
S(2) Ru(1) P(2) C(51) 37.62(5) no
P(2) Ru(1) S(2) C(4) 90.59(4) no
S(2) Ru(1) N(1) C(2) -179.51(19) no
S(2) Ru(1) N(1) C(8) 0.48(18) no
N(1) Ru(1) S(2) C(4) -1.40(8) no
C(1) Ru(1) S(2) C(4) -178.87(12) no
P(1) Ru(1) N(1) C(2) -90.00(18) no
P(1) Ru(1) N(1) C(8) 89.99(19) no
N(1) Ru(1) P(1) C(21) -29.42(8) no
N(1) Ru(1) P(1) C(27) -148.01(8) no
N(1) Ru(1) P(1) C(33) 93.00(8) no
C(1) Ru(1) P(1) C(21) 153.04(10) no
C(1) Ru(1) P(1) C(27) 34.45(10) no
C(1) Ru(1) P(1) C(33) -84.54(11) no
P(2) Ru(1) N(1) C(2) 94.48(18) no
P(2) Ru(1) N(1) C(8) -85.53(19) no
N(1) Ru(1) P(2) C(39) -119.01(8) no
N(1) Ru(1) P(2) C(45) -0.41(8) no
N(1) Ru(1) P(2) C(51) 119.71(8) no
C(1) Ru(1) P(2) C(39) 58.74(10) no
C(1) Ru(1) P(2) C(45) 177.33(10) no
C(1) Ru(1) P(2) C(51) -62.55(10) no
Ru(1) S(1) C(3) N(2) -170.0(3) no
Ru(1) S(1) C(3) C(2) 11.9(3) no
Ru(1) S(2) C(4) N(3) -174.4(3) no
Ru(1) S(2) C(4) C(8) 2.4(3) no
Ru(1) P(1) C(21) C(22) 77.2(3) no
Ru(1) P(1) C(21) C(26) -96.4(3) no
Ru(1) P(1) C(27) C(28) 25.9(3) no
Ru(1) P(1) C(27) C(32) -156.22(19) no
Ru(1) P(1) C(33) C(34) -138.2(2) no
Ru(1) P(1) C(33) C(38) 48.2(3) no
C(21) P(1) C(27) C(28) -97.3(3) no
C(21) P(1) C(27) C(32) 80.5(3) no
C(27) P(1) C(21) C(22) -157.8(3) no
C(27) P(1) C(21) C(26) 28.6(3) no
C(21) P(1) C(33) C(34) -12.0(3) no
C(21) P(1) C(33) C(38) 174.4(2) no
C(33) P(1) C(21) C(22) -52.8(3) no
C(33) P(1) C(21) C(26) 133.6(3) no
C(27) P(1) C(33) C(34) 95.5(3) no
C(27) P(1) C(33) C(38) -78.1(3) no
C(33) P(1) C(27) C(28) 154.6(3) no
C(33) P(1) C(27) C(32) -27.6(3) no
Ru(1) P(2) C(39) C(40) -23.5(3) no
Ru(1) P(2) C(39) C(44) 161.92(18) no
Ru(1) P(2) C(45) C(46) -84.6(3) no
Ru(1) P(2) C(45) C(50) 87.0(3) no
Ru(1) P(2) C(51) C(52) -150.27(19) no
Ru(1) P(2) C(51) C(56) 33.4(3) no
C(39) P(2) C(45) C(46) 43.5(3) no
C(39) P(2) C(45) C(50) -145.0(3) no
C(45) P(2) C(39) C(40) -146.4(3) no
C(45) P(2) C(39) C(44) 39.0(3) no
C(39) P(2) C(51) C(52) 79.2(3) no
C(39) P(2) C(51) C(56) -97.1(3) no
C(51) P(2) C(39) C(40) 106.0(3) no
C(51) P(2) C(39) C(44) -68.6(3) no
C(45) P(2) C(51) C(52) -26.8(3) no
C(45) P(2) C(51) C(56) 156.9(3) no
C(51) P(2) C(45) C(46) 147.9(3) no
C(51) P(2) C(45) C(50) -40.5(3) no
Ru(1) N(1) C(2) C(3) 1.7(4) no
Ru(1) N(1) C(2) C(5) -179.1(2) no
Ru(1) N(1) C(8) C(4) 0.9(4) no
Ru(1) N(1) C(8) C(7) 179.7(2) no
C(2) N(1) C(8) C(4) -179.1(3) no
C(2) N(1) C(8) C(7) -0.3(5) no
C(8) N(1) C(2) C(3) -178.3(3) no
C(8) N(1) C(2) C(5) 0.9(5) no
C(3) N(2) C(9) C(10) 75.9(5) no
C(3) N(2) C(9) C(14) -108.3(4) no
C(9) N(2) C(3) S(1) 8.0(5) no
C(9) N(2) C(3) C(2) -173.8(3) no
C(4) N(3) C(15) C(16) 91.2(5) no
C(4) N(3) C(15) C(20) -95.4(5) no
C(15) N(3) C(4) S(2) 2.0(6) no
C(15) N(3) C(4) C(8) -175.0(3) no
N(1) C(2) C(3) S(1) -10.3(5) no
N(1) C(2) C(3) N(2) 171.4(3) no
N(1) C(2) C(5) C(6) -0.6(6) no
C(3) C(2) C(5) C(6) 178.6(3) no
C(5) C(2) C(3) S(1) 170.5(3) no
C(5) C(2) C(3) N(2) -7.8(5) no
S(2) C(4) C(8) N(1) -2.4(5) no
S(2) C(4) C(8) C(7) 178.8(3) no
N(3) C(4) C(8) N(1) 174.7(3) no
N(3) C(4) C(8) C(7) -4.1(5) no
C(2) C(5) C(6) C(7) -0.3(6) no
C(5) C(6) C(7) C(8) 0.9(6) no
C(6) C(7) C(8) N(1) -0.6(6) no
C(6) C(7) C(8) C(4) 178.1(4) no
N(2) C(9) C(10) C(11) 177.7(3) no
N(2) C(9) C(14) C(13) -178.6(3) no
C(10) C(9) C(14) C(13) -2.7(6) no
C(14) C(9) C(10) C(11) 1.8(6) no
C(9) C(10) C(11) C(12) 0.6(6) no
C(10) C(11) C(12) C(13) -1.9(7) no
C(11) C(12) C(13) C(14) 1.0(7) no
C(12) C(13) C(14) C(9) 1.4(7) no
N(3) C(15) C(16) C(17) 173.2(4) no
N(3) C(15) C(20) C(19) -172.6(4) no
C(16) C(15) C(20) C(19) 0.7(6) no
C(20) C(15) C(16) C(17) -0.3(6) no
C(15) C(16) C(17) C(18) -1.0(7) no
C(16) C(17) C(18) C(19) 1.8(7) no
C(17) C(18) C(19) C(20) -1.4(8) no
C(18) C(19) C(20) C(15) 0.1(8) no
P(1) C(21) C(22) C(23) -174.6(3) no
P(1) C(21) C(26) C(25) 174.2(3) no
C(22) C(21) C(26) C(25) 0.5(5) no
C(26) C(21) C(22) C(23) -0.9(5) no
C(21) C(22) C(23) C(24) 1.1(6) no
C(22) C(23) C(24) C(25) -0.8(6) no
C(23) C(24) C(25) C(26) 0.3(7) no
C(24) C(25) C(26) C(21) -0.2(6) no
P(1) C(27) C(28) C(29) 176.8(2) no
P(1) C(27) C(32) C(31) -177.2(2) no
C(28) C(27) C(32) C(31) 0.7(5) no
C(32) C(27) C(28) C(29) -1.1(5) no
C(27) C(28) C(29) C(30) 0.2(5) no
C(28) C(29) C(30) C(31) 1.1(5) no
C(29) C(30) C(31) C(32) -1.5(5) no
C(30) C(31) C(32) C(27) 0.6(6) no
P(1) C(33) C(34) C(35) -174.9(2) no
P(1) C(33) C(38) C(37) 174.8(3) no
C(34) C(33) C(38) C(37) 0.9(5) no
C(38) C(33) C(34) C(35) -1.4(5) no
C(33) C(34) C(35) C(36) 0.9(6) no
C(34) C(35) C(36) C(37) 0.0(6) no
C(35) C(36) C(37) C(38) -0.5(6) no
C(36) C(37) C(38) C(33) 0.1(6) no
P(2) C(39) C(40) C(41) -172.4(2) no
P(2) C(39) C(44) C(43) 173.3(3) no
C(40) C(39) C(44) C(43) -1.4(5) no
C(44) C(39) C(40) C(41) 2.3(5) no
C(39) C(40) C(41) C(42) -1.3(5) no
C(40) C(41) C(42) C(43) -0.6(6) no
C(41) C(42) C(43) C(44) 1.5(6) no
C(42) C(43) C(44) C(39) -0.5(6) no
P(2) C(45) C(46) C(47) 174.8(3) no
P(2) C(45) C(50) C(49) -174.6(3) no
C(46) C(45) C(50) C(49) -3.1(6) no
C(50) C(45) C(46) C(47) 3.0(6) no
C(45) C(46) C(47) C(48) -1.0(6) no
C(46) C(47) C(48) C(49) -0.9(7) no
C(47) C(48) C(49) C(50) 0.8(7) no
C(48) C(49) C(50) C(45) 1.3(6) no
P(2) C(51) C(52) C(53) -177.8(3) no
P(2) C(51) C(56) C(55) 176.1(3) no
C(52) C(51) C(56) C(55) -0.4(5) no
C(56) C(51) C(52) C(53) -1.4(5) no
C(51) C(52) C(53) C(54) 1.7(6) no
C(52) C(53) C(54) C(55) -0.0(6) no
C(53) C(54) C(55) C(56) -1.8(6) no
C(54) C(55) C(56) C(51) 2.0(6) no
